data_4003624
loop_
_publ_author_name
'Stolte, Matthias'
'Schembri, Tim'
'S\"u\&s, Jasmin'
'Schmidt, David'
'Krause, Ana-Maria'
'Vysotsky, Myroslav O.'
'W\"urthner, Frank'

_publ_section_title
;
 1-Mono- and 1,7-Disubstituted Perylene Bisimide Dyes with Voluminous
 Groups at Bay Positions: In Search for Highly Effective Solid-State
 Fluorescence Materials
;
_journal_name_full 'Chemistry of Materials'
_journal_paper_doi 10.1021/acs.chemmater.0c02115
_journal_year 2020
_chemical_formula_moiety 'C102 H82 N2 O6, 2 (C H2 Cl2)'
_chemical_formula_sum 'C104 H86 Cl4 N2 O6'
_chemical_formula_weight 1601.54
_space_group_crystal_system monoclinic
_space_group_IT_number 14
_space_group_name_Hall '-P 2yn'
_space_group_name_H-M_alt 'P 1 21/n 1'
_atom_sites_solution_hydrogens mixed
_audit_creation_method SHELXL-2014/7
_cell_angle_alpha 90
_cell_angle_beta 104.3990(10)
_cell_angle_gamma 90
_cell_formula_units_Z 2
_cell_length_a 19.1734(7)
_cell_length_b 11.1174(4)
_cell_length_c 19.4307(8)
_cell_measurement_reflns_used 9903
_cell_measurement_temperature 100(2)
_cell_measurement_theta_max 25.58
_cell_measurement_theta_min 2.19
_cell_volume 4011.7(3)
_computing_cell_refinement 'Bruker SAINT'
_computing_data_collection 'Bruker APEX2'
_computing_data_reduction 'Bruker SAINT'
_computing_molecular_graphics 'Bruker SHELXTL'
_computing_publication_material 'Bruker SHELXTL'
_computing_structure_refinement 'SHELXL-2014/7 (Sheldrick, 2014)'
_computing_structure_solution 'SHELXS-97 (Sheldrick 2008)'
_diffrn_ambient_temperature 100(2)
_diffrn_measured_fraction_theta_full 1.000
_diffrn_measured_fraction_theta_max 0.998
_diffrn_measurement_device_type 'Bruker X8-APEX II'
_diffrn_measurement_method '\f and \w scans'
_diffrn_radiation_monochromator graphite
_diffrn_radiation_source 'rotating anode'
_diffrn_radiation_type MoK\a
_diffrn_radiation_wavelength 0.71073
_diffrn_reflns_av_R_equivalents 0.0417
_diffrn_reflns_av_unetI/netI 0.0312
_diffrn_reflns_Laue_measured_fraction_full 1.000
_diffrn_reflns_Laue_measured_fraction_max 0.998
_diffrn_reflns_limit_h_max 23
_diffrn_reflns_limit_h_min -23
_diffrn_reflns_limit_k_max 13
_diffrn_reflns_limit_k_min -13
_diffrn_reflns_limit_l_max 23
_diffrn_reflns_limit_l_min -23
_diffrn_reflns_number 49788
_diffrn_reflns_point_group_measured_fraction_full 1.000
_diffrn_reflns_point_group_measured_fraction_max 0.998
_diffrn_reflns_theta_full 25.242
_diffrn_reflns_theta_max 26.052
_diffrn_reflns_theta_min 1.335
_exptl_absorpt_coefficient_mu 0.209
_exptl_absorpt_correction_T_max 0.7453
_exptl_absorpt_correction_T_min 0.6796
_exptl_absorpt_correction_type multi-scan
_exptl_absorpt_process_details Bruker-SADABS
_exptl_crystal_colour orange
_exptl_crystal_density_diffrn 1.326
_exptl_crystal_description plate
_exptl_crystal_F_000 1680
_exptl_crystal_size_max 0.49
_exptl_crystal_size_mid 0.39
_exptl_crystal_size_min 0.25
_refine_diff_density_max 1.154
_refine_diff_density_min -1.056
_refine_diff_density_rms 0.061
_refine_ls_extinction_method none
_refine_ls_goodness_of_fit_ref 1.021
_refine_ls_hydrogen_treatment constr
_refine_ls_matrix_type full
_refine_ls_number_parameters 547
_refine_ls_number_reflns 7924
_refine_ls_number_restraints 12
_refine_ls_restrained_S_all 1.020
_refine_ls_R_factor_all 0.0771
_refine_ls_R_factor_gt 0.0554
_refine_ls_shift/su_max 0.000
_refine_ls_shift/su_mean 0.000
_refine_ls_structure_factor_coef Fsqd
_refine_ls_weighting_details 'w=1/[\s^2^(Fo^2^)+(0.0695P)^2^+5.5694P] where P=(Fo^2^+2Fc^2^)/3'
_refine_ls_weighting_scheme calc
_refine_ls_wR_factor_gt 0.1398
_refine_ls_wR_factor_ref 0.1538
_reflns_Friedel_coverage 0.000
_reflns_number_gt 5999
_reflns_number_total 7924
_reflns_threshold_expression 'I > 2\s(I)'
_cod_data_source_file cm0c02115_si_005.cif
_cod_data_source_block JSBA05_fertig
_cod_original_sg_symbol_H-M 'P 21/n'
_cod_database_code 4003624
_shelx_shelxl_version_number 2014/7
_shelx_space_group_comment
;
The symmetry employed for this shelxl refinement is uniquely defined
by the following loop, which should always be used as a source of
symmetry information in preference to the above space-group names.
They are only intended as comments.
;

loop_
_space_group_symop_operation_xyz
'x, y, z'
'-x+1/2, y+1/2, -z+1/2'
'-x, -y, -z'
'x-1/2, -y-1/2, z-1/2'

loop_
_atom_site_label
_atom_site_type_symbol
_atom_site_fract_x
_atom_site_fract_y
_atom_site_fract_z
_atom_site_U_iso_or_equiv
_atom_site_adp_type
_atom_site_occupancy
_atom_site_site_symmetry_order
_atom_site_calc_flag
_atom_site_refinement_flags_posn
_atom_site_refinement_flags_adp
_atom_site_refinement_flags_occupancy
_atom_site_disorder_assembly
_atom_site_disorder_group
O1 O 0.32581(10) 0.36034(17) 0.20175(9) 0.0284(4) Uani 1 1 d . . . . .
O2 O 0.53152(10) 0.56019(16) 0.19668(9) 0.0255(4) Uani 1 1 d . . . . .
O3 O 0.66038(8) 0.63637(14) 0.44941(8) 0.0143(3) Uani 1 1 d . . . . .
N1 N 0.43164(11) 0.45022(18) 0.19773(10) 0.0188(4) Uani 1 1 d . . . . .
C1 C 0.49364(13) 0.5142(2) 0.23113(12) 0.0177(5) Uani 1 1 d . . . . .
C2 C 0.51244(12) 0.52004(19) 0.30961(11) 0.0135(4) Uani 1 1 d . . . . .
C3 C 0.57613(12) 0.57212(19) 0.34343(11) 0.0144(5) Uani 1 1 d . . . . .
H3 H 0.6077 0.6010 0.3164 0.017 Uiso 1 1 calc R U . . .
C4 C 0.59563(11) 0.58351(19) 0.41739(11) 0.0125(4) Uani 1 1 d . . . . .
C5 C 0.55094(11) 0.54123(18) 0.46036(11) 0.0116(4) Uani 1 1 d . . . . .
C6 C 0.48334(11) 0.48889(18) 0.42433(11) 0.0110(4) Uani 1 1 d . . . . .
C7 C 0.43117(11) 0.44943(18) 0.46165(11) 0.0115(4) Uani 1 1 d . . . . .
C8 C 0.36527(12) 0.4062(2) 0.42181(12) 0.0171(5) Uani 1 1 d . . . . .
H8 H 0.3296 0.3845 0.4459 0.021 Uiso 1 1 calc R U . . .
C9 C 0.34933(12) 0.3936(2) 0.34820(12) 0.0184(5) Uani 1 1 d . . . . .
H9 H 0.3041 0.3617 0.3233 0.022 Uiso 1 1 calc R U . . .
C10 C 0.39869(12) 0.42693(19) 0.31173(11) 0.0144(5) Uani 1 1 d . . . . .
C11 C 0.38143(13) 0.4093(2) 0.23383(12) 0.0193(5) Uani 1 1 d . . . . .
C12 C 0.46492(12) 0.47723(18) 0.34883(11) 0.0124(4) Uani 1 1 d . . . . .
C21A C 0.4105(3) 0.4191(5) 0.1195(4) 0.0170(13) Uani 0.604(3) 1 d D . P A 1
H21A H 0.3664 0.3677 0.1113 0.020 Uiso 0.604(3) 1 calc R U P A 1
C22A C 0.4689(3) 0.3450(4) 0.0980(2) 0.0237(8) Uani 0.604(3) 1 d D . P A 1
H22A H 0.4789 0.2712 0.1273 0.028 Uiso 0.604(3) 1 calc R U P A 1
H22B H 0.5140 0.3923 0.1062 0.028 Uiso 0.604(3) 1 calc R U P A 1
C23A C 0.4435(4) 0.3110(8) 0.0190(4) 0.0246(17) Uani 0.604(3) 1 d D . P A 1
H23A H 0.4832 0.2704 0.0040 0.029 Uiso 0.604(3) 1 calc R U P A 1
H23B H 0.4028 0.2538 0.0125 0.029 Uiso 0.604(3) 1 calc R U P A 1
C24A C 0.4198(3) 0.4207(4) -0.0273(2) 0.0310(8) Uani 0.604(3) 1 d D . P A 1
H24A H 0.4623 0.4719 -0.0263 0.037 Uiso 0.604(3) 1 calc R U P A 1
H24B H 0.3998 0.3943 -0.0770 0.037 Uiso 0.604(3) 1 calc R U P A 1
C25A C 0.3637(11) 0.4942(12) -0.0035(5) 0.0322(11) Uani 0.604(3) 1 d D . P A 1
H25A H 0.3190 0.4464 -0.0097 0.039 Uiso 0.604(3) 1 calc R U P A 1
H25B H 0.3523 0.5671 -0.0335 0.039 Uiso 0.604(3) 1 calc R U P A 1
C26A C 0.3905(3) 0.5314(6) 0.0746(4) 0.0280(15) Uani 0.604(3) 1 d D . P A 1
H26A H 0.4329 0.5846 0.0807 0.034 Uiso 0.604(3) 1 calc R U P A 1
H26B H 0.3522 0.5760 0.0898 0.034 Uiso 0.604(3) 1 calc R U P A 1
C21B C 0.4271(6) 0.4476(9) 0.1192(7) 0.0170(13) Uani 0.396(3) 1 d D . P A 2
H21B H 0.4715 0.4863 0.1113 0.020 Uiso 0.396(3) 1 calc R U P A 2
C22B C 0.4263(4) 0.3170(6) 0.0959(3) 0.0237(8) Uani 0.396(3) 1 d D . P A 2
H22C H 0.3848 0.2749 0.1068 0.028 Uiso 0.396(3) 1 calc R U P A 2
H22D H 0.4709 0.2766 0.1223 0.028 Uiso 0.396(3) 1 calc R U P A 2
C23B C 0.4207(7) 0.3101(13) 0.0162(6) 0.0246(17) Uani 0.396(3) 1 d D . P A 2
H23C H 0.4663 0.3391 0.0068 0.029 Uiso 0.396(3) 1 calc R U P A 2
H23D H 0.4140 0.2252 0.0006 0.029 Uiso 0.396(3) 1 calc R U P A 2
C24B C 0.3593(4) 0.3839(6) -0.0264(3) 0.0310(8) Uani 0.396(3) 1 d D . P A 2
H24C H 0.3133 0.3465 -0.0234 0.037 Uiso 0.396(3) 1 calc R U P A 2
H24D H 0.3611 0.3832 -0.0769 0.037 Uiso 0.396(3) 1 calc R U P A 2
C25B C 0.3609(18) 0.5127(19) -0.0012(8) 0.0322(11) Uani 0.396(3) 1 d D . P A 2
H25C H 0.3177 0.5555 -0.0287 0.039 Uiso 0.396(3) 1 calc R U P A 2
H25D H 0.4039 0.5536 -0.0096 0.039 Uiso 0.396(3) 1 calc R U P A 2
C26B C 0.3630(5) 0.5178(11) 0.0784(6) 0.0280(15) Uani 0.396(3) 1 d D . P A 2
H26C H 0.3667 0.6024 0.0948 0.034 Uiso 0.396(3) 1 calc R U P A 2
H26D H 0.3182 0.4830 0.0865 0.034 Uiso 0.396(3) 1 calc R U P A 2
C31 C 0.69808(11) 0.6999(2) 0.40722(11) 0.0134(4) Uani 1 1 d . . . . .
C32 C 0.67571(12) 0.8158(2) 0.38426(11) 0.0146(5) Uani 1 1 d . . . . .
C33 C 0.71640(12) 0.8768(2) 0.34521(12) 0.0161(5) Uani 1 1 d . . . . .
H33 H 0.7019 0.9552 0.3279 0.019 Uiso 1 1 calc R U . . .
C34 C 0.77750(12) 0.8267(2) 0.33088(11) 0.0158(5) Uani 1 1 d . . . . .
C35 C 0.79868(12) 0.7120(2) 0.35639(11) 0.0160(5) Uani 1 1 d . . . . .
H35 H 0.8404 0.6771 0.3467 0.019 Uiso 1 1 calc R U . . .
C36 C 0.76001(12) 0.6471(2) 0.39591(11) 0.0150(5) Uani 1 1 d . . . . .
C37 C 0.82216(13) 0.8986(2) 0.29174(13) 0.0224(5) Uani 1 1 d . . . . .
H37A H 0.8397 0.8456 0.2594 0.034 Uiso 1 1 calc R U . . .
H37B H 0.8632 0.9344 0.3260 0.034 Uiso 1 1 calc R U . . .
H37C H 0.7926 0.9625 0.2644 0.034 Uiso 1 1 calc R U . . .
C38 C 0.61012(12) 0.8712(2) 0.40334(12) 0.0170(5) Uani 1 1 d . . . . .
H38 H 0.5689 0.8152 0.3850 0.020 Uiso 1 1 calc R U . . .
C39 C 0.78384(12) 0.5252(2) 0.42975(12) 0.0179(5) Uani 1 1 d . . . . .
H39 H 0.7411 0.4708 0.4165 0.021 Uiso 1 1 calc R U . . .
C41 C 0.58957(12) 0.9916(2) 0.36587(13) 0.0175(5) Uani 1 1 d . . . . .
C42 C 0.62263(15) 1.0982(2) 0.39328(15) 0.0295(6) Uani 1 1 d . . . . .
H42 H 0.6580 1.0974 0.4373 0.035 Uiso 1 1 calc R U . . .
C43 C 0.60471(16) 1.2057(2) 0.35733(16) 0.0330(6) Uani 1 1 d . . . . .
H43 H 0.6273 1.2783 0.3770 0.040 Uiso 1 1 calc R U . . .
C44 C 0.55384(14) 1.2076(2) 0.29278(14) 0.0255(6) Uani 1 1 d . . . . .
H44 H 0.5412 1.2815 0.2683 0.031 Uiso 1 1 calc R U . . .
C45 C 0.52167(14) 1.1022(2) 0.26422(13) 0.0239(5) Uani 1 1 d . . . . .
H45 H 0.4872 1.1030 0.2196 0.029 Uiso 1 1 calc R U . . .
C46 C 0.53968(13) 0.9944(2) 0.30084(13) 0.0201(5) Uani 1 1 d . . . . .
H46 H 0.5174 0.9218 0.2809 0.024 Uiso 1 1 calc R U . . .
C51 C 0.61905(13) 0.8813(2) 0.48345(13) 0.0217(5) Uani 1 1 d . . . . .
C52 C 0.55822(16) 0.8726(3) 0.50970(15) 0.0320(6) Uani 1 1 d . . . . .
H52 H 0.5125 0.8590 0.4779 0.038 Uiso 1 1 calc R U . . .
C53 C 0.56339(19) 0.8833(3) 0.58135(17) 0.0430(8) Uani 1 1 d . . . . .
H53 H 0.5215 0.8758 0.5988 0.052 Uiso 1 1 calc R U . . .
C54 C 0.6293(2) 0.9050(3) 0.62801(16) 0.0460(9) Uani 1 1 d . . . . .
H54 H 0.6325 0.9139 0.6773 0.055 Uiso 1 1 calc R U . . .
C55 C 0.69055(19) 0.9138(3) 0.60284(15) 0.0408(7) Uani 1 1 d . . . . .
H55 H 0.7360 0.9284 0.6349 0.049 Uiso 1 1 calc R U . . .
C56 C 0.68546(15) 0.9012(2) 0.53054(14) 0.0291(6) Uani 1 1 d . . . . .
H56 H 0.7276 0.9061 0.5133 0.035 Uiso 1 1 calc R U . . .
C61 C 0.84384(13) 0.4653(2) 0.40300(12) 0.0188(5) Uani 1 1 d . . . . .
C62 C 0.82883(14) 0.3657(2) 0.35887(12) 0.0229(5) Uani 1 1 d . . . . .
H62 H 0.7809 0.3363 0.3445 0.028 Uiso 1 1 calc R U . . .
C63 C 0.88315(15) 0.3083(2) 0.33548(13) 0.0286(6) Uani 1 1 d . . . . .
H63 H 0.8721 0.2406 0.3049 0.034 Uiso 1 1 calc R U . . .
C64 C 0.95306(15) 0.3496(3) 0.35653(13) 0.0300(6) Uani 1 1 d . . . . .
H64 H 0.9904 0.3096 0.3413 0.036 Uiso 1 1 calc R U . . .
C65 C 0.96856(14) 0.4497(3) 0.40001(13) 0.0269(6) Uani 1 1 d . . . . .
H65 H 1.0165 0.4792 0.4139 0.032 Uiso 1 1 calc R U . . .
C66 C 0.91462(13) 0.5070(2) 0.42348(13) 0.0221(5) Uani 1 1 d . . . . .
H66 H 0.9259 0.5751 0.4537 0.027 Uiso 1 1 calc R U . . .
C71 C 0.80495(12) 0.5327(2) 0.51115(13) 0.0188(5) Uani 1 1 d . . . . .
C72 C 0.80179(14) 0.4287(2) 0.55013(14) 0.0255(6) Uani 1 1 d . . . . .
H72 H 0.7855 0.3558 0.5259 0.031 Uiso 1 1 calc R U . . .
C73 C 0.82219(15) 0.4299(3) 0.62422(14) 0.0313(6) Uani 1 1 d . . . . .
H73 H 0.8207 0.3579 0.6501 0.038 Uiso 1 1 calc R U . . .
C74 C 0.84453(14) 0.5361(3) 0.65983(14) 0.0304(6) Uani 1 1 d . . . . .
H74 H 0.8577 0.5378 0.7103 0.036 Uiso 1 1 calc R U . . .
C75 C 0.84759(14) 0.6397(3) 0.62154(14) 0.0279(6) Uani 1 1 d . . . . .
H75 H 0.8630 0.7128 0.6459 0.033 Uiso 1 1 calc R U . . .
C76 C 0.82840(13) 0.6380(2) 0.54809(13) 0.0217(5) Uani 1 1 d . . . . .
H76 H 0.8313 0.7099 0.5225 0.026 Uiso 1 1 calc R U . . .
Cl1A Cl 0.40033(5) 0.76647(8) 0.31467(4) 0.0481(3) Uani 0.8981(12) 1 d G . P B 1
Cl2A Cl 0.36394(5) 0.75192(8) 0.45243(4) 0.0482(2) Uani 0.8981(12) 1 d G . P B 1
C81A C 0.33322(13) 0.7357(7) 0.35970(5) 0.0417(8) Uani 0.8981(12) 1 d G . P B 1
H81A H 0.3157 0.6434 0.3484 0.050 Uiso 0.8981(12) 1 d G U P B 1
H82A H 0.2893 0.7985 0.3410 0.050 Uiso 0.8981(12) 1 d G U P B 1
Cl1B Cl 0.3047(4) 0.6846(7) 0.2618(4) 0.0481(3) Uani 0.1019(12) 1 d G . P B 2
Cl2B Cl 0.4155(4) 0.7859(7) 0.3796(4) 0.0482(2) Uani 0.1019(12) 1 d G . P B 2
C81B C 0.3271(14) 0.730(6) 0.3514(12) 0.0417(8) Uani 0.1019(12) 1 d G . P B 2
H81B H 0.3225 0.6523 0.3838 0.050 Uiso 0.1019(12) 1 d G U P B 2
H82B H 0.2903 0.8009 0.3575 0.050 Uiso 0.1019(12) 1 d G U P B 2

loop_
_atom_site_aniso_label
_atom_site_aniso_U_11
_atom_site_aniso_U_22
_atom_site_aniso_U_33
_atom_site_aniso_U_23
_atom_site_aniso_U_13
_atom_site_aniso_U_12
O1 0.0297(10) 0.0357(10) 0.0158(9) -0.0059(8) -0.0020(7) -0.0049(8)
O2 0.0327(10) 0.0320(10) 0.0161(8) 0.0066(8) 0.0139(8) 0.0058(8)
O3 0.0119(7) 0.0188(8) 0.0133(8) 0.0048(6) 0.0050(6) -0.0007(6)
N1 0.0244(10) 0.0229(10) 0.0082(9) 0.0003(8) 0.0027(8) 0.0077(8)
C1 0.0239(12) 0.0170(11) 0.0141(11) 0.0038(9) 0.0084(10) 0.0098(9)
C2 0.0189(11) 0.0112(10) 0.0106(10) 0.0026(8) 0.0041(9) 0.0057(8)
C3 0.0180(11) 0.0128(10) 0.0156(11) 0.0044(9) 0.0103(9) 0.0043(9)
C4 0.0125(10) 0.0099(10) 0.0160(11) 0.0020(8) 0.0049(9) 0.0029(8)
C5 0.0139(10) 0.0086(10) 0.0129(10) 0.0023(8) 0.0045(8) 0.0037(8)
C6 0.0141(10) 0.0073(9) 0.0119(10) 0.0003(8) 0.0034(8) 0.0036(8)
C7 0.0141(10) 0.0089(10) 0.0114(10) 0.0016(8) 0.0031(8) 0.0021(8)
C8 0.0152(11) 0.0204(11) 0.0161(11) 0.0014(9) 0.0044(9) -0.0026(9)
C9 0.0166(11) 0.0195(11) 0.0170(11) 0.0003(9) 0.0005(9) -0.0036(9)
C10 0.0179(11) 0.0116(10) 0.0119(11) 0.0009(8) 0.0002(9) 0.0030(8)
C11 0.0247(12) 0.0166(11) 0.0149(11) 0.0005(9) 0.0017(10) 0.0062(10)
C12 0.0160(11) 0.0086(10) 0.0128(11) 0.0025(8) 0.0039(8) 0.0037(8)
C21A 0.020(3) 0.021(3) 0.0086(12) -0.001(2) 0.002(2) -0.003(2)
C22A 0.034(2) 0.0232(19) 0.0135(15) -0.0015(14) 0.0041(19) 0.0061(18)
C23A 0.035(5) 0.0251(14) 0.0151(15) -0.0044(12) 0.008(2) 0.001(3)
C24A 0.046(2) 0.037(2) 0.0110(16) -0.0008(15) 0.0078(16) 0.0019(18)
C25A 0.041(2) 0.042(4) 0.0109(13) 0.0042(18) 0.0008(13) 0.015(3)
C26A 0.036(4) 0.032(2) 0.0134(16) 0.0013(15) 0.002(3) 0.016(3)
C21B 0.020(3) 0.021(3) 0.0086(12) -0.001(2) 0.002(2) -0.003(2)
C22B 0.034(2) 0.0232(19) 0.0135(15) -0.0015(14) 0.0041(19) 0.0061(18)
C23B 0.035(5) 0.0251(14) 0.0151(15) -0.0044(12) 0.008(2) 0.001(3)
C24B 0.046(2) 0.037(2) 0.0110(16) -0.0008(15) 0.0078(16) 0.0019(18)
C25B 0.041(2) 0.042(4) 0.0109(13) 0.0042(18) 0.0008(13) 0.015(3)
C26B 0.036(4) 0.032(2) 0.0134(16) 0.0013(15) 0.002(3) 0.016(3)
C31 0.0120(10) 0.0172(11) 0.0115(10) 0.0023(9) 0.0039(8) -0.0019(9)
C32 0.0131(10) 0.0178(11) 0.0125(11) 0.0001(9) 0.0022(8) -0.0003(9)
C33 0.0163(11) 0.0169(11) 0.0144(11) 0.0029(9) 0.0027(9) -0.0015(9)
C34 0.0130(10) 0.0223(12) 0.0115(11) -0.0002(9) 0.0018(9) -0.0047(9)
C35 0.0114(10) 0.0231(12) 0.0141(11) 0.0013(9) 0.0042(9) 0.0012(9)
C36 0.0147(11) 0.0170(11) 0.0129(11) 0.0015(9) 0.0029(9) 0.0010(9)
C37 0.0191(12) 0.0280(13) 0.0222(12) 0.0048(10) 0.0089(10) -0.0047(10)
C38 0.0139(11) 0.0156(11) 0.0226(12) 0.0044(9) 0.0065(9) 0.0022(9)
C39 0.0154(11) 0.0194(11) 0.0196(12) 0.0032(9) 0.0058(9) 0.0018(9)
C41 0.0151(11) 0.0162(11) 0.0236(12) 0.0028(10) 0.0094(9) 0.0030(9)
C42 0.0298(14) 0.0220(13) 0.0308(14) 0.0010(11) -0.0032(11) -0.0007(11)
C43 0.0416(16) 0.0166(12) 0.0390(16) 0.0004(12) 0.0068(13) -0.0039(12)
C44 0.0299(14) 0.0187(12) 0.0306(14) 0.0098(11) 0.0124(11) 0.0077(10)
C45 0.0291(13) 0.0248(13) 0.0179(12) 0.0049(10) 0.0064(10) 0.0052(11)
C46 0.0239(12) 0.0189(12) 0.0197(12) -0.0009(10) 0.0095(10) 0.0011(10)
C51 0.0273(13) 0.0159(11) 0.0247(13) 0.0062(10) 0.0121(10) 0.0072(10)
C52 0.0352(15) 0.0310(14) 0.0362(16) 0.0126(12) 0.0211(13) 0.0184(12)
C53 0.056(2) 0.0420(18) 0.0419(18) 0.0141(15) 0.0333(16) 0.0271(16)
C54 0.082(3) 0.0374(17) 0.0290(16) 0.0022(13) 0.0343(17) 0.0240(17)
C55 0.059(2) 0.0379(17) 0.0242(15) -0.0048(13) 0.0084(14) 0.0056(15)
C56 0.0351(15) 0.0317(14) 0.0230(13) -0.0013(11) 0.0120(11) 0.0011(12)
C61 0.0207(12) 0.0209(12) 0.0151(11) 0.0065(9) 0.0051(9) 0.0075(10)
C62 0.0272(13) 0.0256(13) 0.0142(12) 0.0044(10) 0.0019(10) 0.0089(10)
C63 0.0427(16) 0.0287(14) 0.0151(12) 0.0028(11) 0.0085(11) 0.0162(12)
C64 0.0361(15) 0.0373(15) 0.0214(13) 0.0108(12) 0.0163(12) 0.0204(12)
C65 0.0236(13) 0.0365(15) 0.0234(13) 0.0118(12) 0.0112(10) 0.0100(11)
C66 0.0215(12) 0.0259(13) 0.0197(12) 0.0044(10) 0.0065(10) 0.0054(10)
C71 0.0138(11) 0.0231(12) 0.0215(12) 0.0060(10) 0.0079(9) 0.0078(9)
C72 0.0257(13) 0.0260(13) 0.0286(14) 0.0082(11) 0.0135(11) 0.0064(11)
C73 0.0326(15) 0.0376(16) 0.0270(14) 0.0157(12) 0.0139(12) 0.0076(12)
C74 0.0283(14) 0.0476(17) 0.0163(12) 0.0095(12) 0.0077(11) 0.0111(12)
C75 0.0237(13) 0.0340(15) 0.0249(13) 0.0001(12) 0.0043(11) 0.0063(11)
C76 0.0191(12) 0.0231(12) 0.0228(13) 0.0040(10) 0.0050(10) 0.0046(10)
Cl1A 0.0509(5) 0.0373(5) 0.0617(6) 0.0142(4) 0.0247(5) 0.0142(4)
Cl2A 0.0524(5) 0.0392(5) 0.0505(5) -0.0072(4) 0.0083(4) -0.0045(4)
C81A 0.0314(17) 0.0394(19) 0.053(2) -0.0027(19) 0.0082(16) 0.0015(15)
Cl1B 0.0509(5) 0.0373(5) 0.0617(6) 0.0142(4) 0.0247(5) 0.0142(4)
Cl2B 0.0524(5) 0.0392(5) 0.0505(5) -0.0072(4) 0.0083(4) -0.0045(4)
C81B 0.0314(17) 0.0394(19) 0.053(2) -0.0027(19) 0.0082(16) 0.0015(15)

loop_
_atom_type_symbol
_atom_type_description
_atom_type_scat_dispersion_real
_atom_type_scat_dispersion_imag
_atom_type_scat_source
C C 0.0033 0.0016 'International Tables Vol C Tables 4.2.6.8 and 6.1.1.4'
H H 0.0000 0.0000 'International Tables Vol C Tables 4.2.6.8 and 6.1.1.4'
N N 0.0061 0.0033 'International Tables Vol C Tables 4.2.6.8 and 6.1.1.4'
O O 0.0106 0.0060 'International Tables Vol C Tables 4.2.6.8 and 6.1.1.4'
Cl Cl 0.1484 0.1585 'International Tables Vol C Tables 4.2.6.8 and 6.1.1.4'

loop_
_geom_angle_atom_site_label_1
_geom_angle_atom_site_label_2
_geom_angle_atom_site_label_3
_geom_angle
_geom_angle_site_symmetry_1
_geom_angle_site_symmetry_3
_geom_angle_publ_flag
C4 O3 C31 119.15(16) . . ?
C1 N1 C11 122.92(19) . . ?
C1 N1 C21B 108.0(4) . . ?
C11 N1 C21B 128.8(4) . . ?
C1 N1 C21A 124.6(3) . . ?
C11 N1 C21A 112.5(3) . . ?
O2 C1 N1 120.9(2) . . ?
O2 C1 C2 121.6(2) . . ?
N1 C1 C2 117.51(19) . . ?
C3 C2 C12 120.3(2) . . ?
C3 C2 C1 118.4(2) . . ?
C12 C2 C1 121.3(2) . . ?
C2 C3 C4 120.8(2) . . ?
C2 C3 H3 119.6 . . ?
C4 C3 H3 119.6 . . ?
O3 C4 C3 118.98(18) . . ?
O3 C4 C5 119.06(19) . . ?
C3 C4 C5 122.0(2) . . ?
C4 C5 C6 116.91(19) . . ?
C4 C5 C7 124.3(2) . 3_666 ?
C6 C5 C7 118.81(19) . 3_666 ?
C12 C6 C5 120.07(19) . . ?
C12 C6 C7 117.65(19) . . ?
C5 C6 C7 122.25(19) . . ?
C8 C7 C6 118.18(19) . . ?
C8 C7 C5 122.92(19) . 3_666 ?
C6 C7 C5 118.88(19) . 3_666 ?
C7 C8 C9 122.8(2) . . ?
C7 C8 H8 118.6 . . ?
C9 C8 H8 118.6 . . ?
C10 C9 C8 120.1(2) . . ?
C10 C9 H9 120.0 . . ?
C8 C9 H9 120.0 . . ?
C9 C10 C12 119.6(2) . . ?
C9 C10 C11 119.1(2) . . ?
C12 C10 C11 121.3(2) . . ?
O1 C11 N1 120.7(2) . . ?
O1 C11 C10 121.7(2) . . ?
N1 C11 C10 117.5(2) . . ?
C2 C12 C10 118.6(2) . . ?
C2 C12 C6 119.9(2) . . ?
C10 C12 C6 121.51(19) . . ?
N1 C21A C26A 110.9(5) . . ?
N1 C21A C22A 111.4(5) . . ?
C26A C21A C22A 112.6(5) . . ?
N1 C21A H21A 107.2 . . ?
C26A C21A H21A 107.2 . . ?
C22A C21A H21A 107.2 . . ?
C21A C22A C23A 109.4(5) . . ?
C21A C22A H22A 109.8 . . ?
C23A C22A H22A 109.8 . . ?
C21A C22A H22B 109.8 . . ?
C23A C22A H22B 109.8 . . ?
H22A C22A H22B 108.2 . . ?
C24A C23A C22A 111.7(6) . . ?
C24A C23A H23A 109.3 . . ?
C22A C23A H23A 109.3 . . ?
C24A C23A H23B 109.3 . . ?
C22A C23A H23B 109.3 . . ?
H23A C23A H23B 107.9 . . ?
C25A C24A C23A 112.5(6) . . ?
C25A C24A H24A 109.1 . . ?
C23A C24A H24A 109.1 . . ?
C25A C24A H24B 109.1 . . ?
C23A C24A H24B 109.1 . . ?
H24A C24A H24B 107.8 . . ?
C24A C25A C26A 111.2(10) . . ?
C24A C25A H25A 109.4 . . ?
C26A C25A H25A 109.4 . . ?
C24A C25A H25B 109.4 . . ?
C26A C25A H25B 109.4 . . ?
H25A C25A H25B 108.0 . . ?
C21A C26A C25A 108.8(7) . . ?
C21A C26A H26A 109.9 . . ?
C25A C26A H26A 109.9 . . ?
C21A C26A H26B 109.9 . . ?
C25A C26A H26B 109.9 . . ?
H26A C26A H26B 108.3 . . ?
C26B C21B N1 111.0(9) . . ?
C26B C21B C22B 113.1(9) . . ?
N1 C21B C22B 108.3(7) . . ?
C26B C21B H21B 108.1 . . ?
N1 C21B H21B 108.1 . . ?
C22B C21B H21B 108.1 . . ?
C21B C22B C23B 110.1(8) . . ?
C21B C22B H22C 109.6 . . ?
C23B C22B H22C 109.6 . . ?
C21B C22B H22D 109.6 . . ?
C23B C22B H22D 109.6 . . ?
H22C C22B H22D 108.2 . . ?
C24B C23B C22B 112.3(8) . . ?
C24B C23B H23C 109.2 . . ?
C22B C23B H23C 109.2 . . ?
C24B C23B H23D 109.2 . . ?
C22B C23B H23D 109.2 . . ?
H23C C23B H23D 107.9 . . ?
C23B C24B C25B 112.8(11) . . ?
C23B C24B H24C 109.0 . . ?
C25B C24B H24C 109.0 . . ?
C23B C24B H24D 109.0 . . ?
C25B C24B H24D 109.0 . . ?
H24C C24B H24D 107.8 . . ?
C24B C25B C26B 110.7(15) . . ?
C24B C25B H25C 109.5 . . ?
C26B C25B H25C 109.5 . . ?
C24B C25B H25D 109.5 . . ?
C26B C25B H25D 109.5 . . ?
H25C C25B H25D 108.1 . . ?
C21B C26B C25B 109.0(11) . . ?
C21B C26B H26C 109.9 . . ?
C25B C26B H26C 109.9 . . ?
C21B C26B H26D 109.9 . . ?
C25B C26B H26D 109.9 . . ?
H26C C26B H26D 108.3 . . ?
C36 C31 C32 123.1(2) . . ?
C36 C31 O3 117.49(19) . . ?
C32 C31 O3 119.15(19) . . ?
C33 C32 C31 117.0(2) . . ?
C33 C32 C38 122.9(2) . . ?
C31 C32 C38 120.06(19) . . ?
C34 C33 C32 122.0(2) . . ?
C34 C33 H33 119.0 . . ?
C32 C33 H33 119.0 . . ?
C33 C34 C35 118.9(2) . . ?
C33 C34 C37 120.1(2) . . ?
C35 C34 C37 120.9(2) . . ?
C34 C35 C36 121.5(2) . . ?
C34 C35 H35 119.2 . . ?
C36 C35 H35 119.2 . . ?
C31 C36 C35 117.4(2) . . ?
C31 C36 C39 118.89(19) . . ?
C35 C36 C39 123.6(2) . . ?
C34 C37 H37A 109.5 . . ?
C34 C37 H37B 109.5 . . ?
H37A C37 H37B 109.5 . . ?
C34 C37 H37C 109.5 . . ?
H37A C37 H37C 109.5 . . ?
H37B C37 H37C 109.5 . . ?
C32 C38 C51 112.76(18) . . ?
C32 C38 C41 111.59(18) . . ?
C51 C38 C41 111.80(19) . . ?
C32 C38 H38 106.7 . . ?
C51 C38 H38 106.7 . . ?
C41 C38 H38 106.7 . . ?
C36 C39 C61 114.24(19) . . ?
C36 C39 C71 111.73(19) . . ?
C61 C39 C71 110.27(18) . . ?
C36 C39 H39 106.7 . . ?
C61 C39 H39 106.7 . . ?
C71 C39 H39 106.7 . . ?
C46 C41 C42 118.6(2) . . ?
C46 C41 C38 119.5(2) . . ?
C42 C41 C38 121.8(2) . . ?
C43 C42 C41 120.8(2) . . ?
C43 C42 H42 119.6 . . ?
C41 C42 H42 119.6 . . ?
C42 C43 C44 120.1(2) . . ?
C42 C43 H43 120.0 . . ?
C44 C43 H43 120.0 . . ?
C45 C44 C43 119.8(2) . . ?
C45 C44 H44 120.1 . . ?
C43 C44 H44 120.1 . . ?
C44 C45 C46 119.9(2) . . ?
C44 C45 H45 120.1 . . ?
C46 C45 H45 120.1 . . ?
C41 C46 C45 120.9(2) . . ?
C41 C46 H46 119.6 . . ?
C45 C46 H46 119.6 . . ?
C52 C51 C56 119.1(2) . . ?
C52 C51 C38 118.5(2) . . ?
C56 C51 C38 122.4(2) . . ?
C53 C52 C51 120.7(3) . . ?
C53 C52 H52 119.7 . . ?
C51 C52 H52 119.7 . . ?
C52 C53 C54 120.2(3) . . ?
C52 C53 H53 119.9 . . ?
C54 C53 H53 119.9 . . ?
C53 C54 C55 119.9(3) . . ?
C53 C54 H54 120.0 . . ?
C55 C54 H54 120.0 . . ?
C54 C55 C56 119.8(3) . . ?
C54 C55 H55 120.1 . . ?
C56 C55 H55 120.1 . . ?
C51 C56 C55 120.3(3) . . ?
C51 C56 H56 119.9 . . ?
C55 C56 H56 119.9 . . ?
C62 C61 C66 118.6(2) . . ?
C62 C61 C39 120.0(2) . . ?
C66 C61 C39 121.3(2) . . ?
C61 C62 C63 120.8(2) . . ?
C61 C62 H62 119.6 . . ?
C63 C62 H62 119.6 . . ?
C64 C63 C62 120.2(3) . . ?
C64 C63 H63 119.9 . . ?
C62 C63 H63 119.9 . . ?
C63 C64 C65 119.6(2) . . ?
C63 C64 H64 120.2 . . ?
C65 C64 H64 120.2 . . ?
C64 C65 C66 120.4(3) . . ?
C64 C65 H65 119.8 . . ?
C66 C65 H65 119.8 . . ?
C65 C66 C61 120.4(2) . . ?
C65 C66 H66 119.8 . . ?
C61 C66 H66 119.8 . . ?
C76 C71 C72 118.1(2) . . ?
C76 C71 C39 123.2(2) . . ?
C72 C71 C39 118.7(2) . . ?
C71 C72 C73 121.0(3) . . ?
C71 C72 H72 119.5 . . ?
C73 C72 H72 119.5 . . ?
C74 C73 C72 119.9(2) . . ?
C74 C73 H73 120.1 . . ?
C72 C73 H73 120.1 . . ?
C75 C74 C73 119.5(2) . . ?
C75 C74 H74 120.3 . . ?
C73 C74 H74 120.3 . . ?
C74 C75 C76 120.6(3) . . ?
C74 C75 H75 119.7 . . ?
C76 C75 H75 119.7 . . ?
C75 C76 C71 120.9(2) . . ?
C75 C76 H76 119.5 . . ?
C71 C76 H76 119.5 . . ?
Cl2A C81A Cl1A 112.9 . . ?
Cl2A C81A H81A 108.1 . . ?
Cl1A C81A H81A 108.1 . . ?
Cl2A C81A H82A 108.1 . . ?
Cl1A C81A H82A 108.1 . . ?
H81A C81A H82A 111.4 . . ?
Cl1B C81B Cl2B 112.9 . . ?
Cl1B C81B H81B 108.1 . . ?
Cl2B C81B H81B 108.1 . . ?
Cl1B C81B H82B 108.1 . . ?
Cl2B C81B H82B 108.1 . . ?
H81B C81B H82B 111.4 . . ?

loop_
_geom_bond_atom_site_label_1
_geom_bond_atom_site_label_2
_geom_bond_distance
_geom_bond_site_symmetry_2
_geom_bond_publ_flag
O1 C11 1.221(3) . ?
O2 C1 1.216(3) . ?
O3 C4 1.375(3) . ?
O3 C31 1.410(2) . ?
N1 C1 1.399(3) . ?
N1 C11 1.401(3) . ?
N1 C21B 1.507(13) . ?
N1 C21A 1.513(8) . ?
C1 C2 1.478(3) . ?
C2 C3 1.364(3) . ?
C2 C12 1.408(3) . ?
C3 C4 1.398(3) . ?
C3 H3 0.9500 . ?
C4 C5 1.417(3) . ?
C5 C6 1.434(3) . ?
C5 C7 1.472(3) 3_666 ?
C6 C12 1.427(3) . ?
C6 C7 1.442(3) . ?
C7 C8 1.393(3) . ?
C7 C5 1.472(3) 3_666 ?
C8 C9 1.393(3) . ?
C8 H8 0.9500 . ?
C9 C10 1.367(3) . ?
C9 H9 0.9500 . ?
C10 C12 1.411(3) . ?
C10 C11 1.480(3) . ?
C21A C26A 1.516(7) . ?
C21A C22A 1.531(7) . ?
C21A H21A 1.0000 . ?
C22A C23A 1.538(7) . ?
C22A H22A 0.9900 . ?
C22A H22B 0.9900 . ?
C23A C24A 1.517(9) . ?
C23A H23A 0.9900 . ?
C23A H23B 0.9900 . ?
C24A C25A 1.511(13) . ?
C24A H24A 0.9900 . ?
C24A H24B 0.9900 . ?
C25A C26A 1.533(9) . ?
C25A H25A 0.9900 . ?
C25A H25B 0.9900 . ?
C26A H26A 0.9900 . ?
C26A H26B 0.9900 . ?
C21B C26B 1.504(11) . ?
C21B C22B 1.520(11) . ?
C21B H21B 1.0000 . ?
C22B C23B 1.528(11) . ?
C22B H22C 0.9900 . ?
C22B H22D 0.9900 . ?
C23B C24B 1.503(11) . ?
C23B H23C 0.9900 . ?
C23B H23D 0.9900 . ?
C24B C25B 1.511(18) . ?
C24B H24C 0.9900 . ?
C24B H24D 0.9900 . ?
C25B C26B 1.538(14) . ?
C25B H25C 0.9900 . ?
C25B H25D 0.9900 . ?
C26B H26C 0.9900 . ?
C26B H26D 0.9900 . ?
C31 C36 1.390(3) . ?
C31 C32 1.396(3) . ?
C32 C33 1.392(3) . ?
C32 C38 1.526(3) . ?
C33 C34 1.387(3) . ?
C33 H33 0.9500 . ?
C34 C35 1.392(3) . ?
C34 C37 1.508(3) . ?
C35 C36 1.394(3) . ?
C35 H35 0.9500 . ?
C36 C39 1.525(3) . ?
C37 H37A 0.9800 . ?
C37 H37B 0.9800 . ?
C37 H37C 0.9800 . ?
C38 C51 1.527(3) . ?
C38 C41 1.528(3) . ?
C38 H38 1.0000 . ?
C39 C61 1.528(3) . ?
C39 C71 1.534(3) . ?
C39 H39 1.0000 . ?
C41 C46 1.383(3) . ?
C41 C42 1.386(3) . ?
C42 C43 1.384(4) . ?
C42 H42 0.9500 . ?
C43 C44 1.384(4) . ?
C43 H43 0.9500 . ?
C44 C45 1.375(4) . ?
C44 H44 0.9500 . ?
C45 C46 1.393(3) . ?
C45 H45 0.9500 . ?
C46 H46 0.9500 . ?
C51 C52 1.388(4) . ?
C51 C56 1.388(4) . ?
C52 C53 1.376(4) . ?
C52 H52 0.9500 . ?
C53 C54 1.381(5) . ?
C53 H53 0.9500 . ?
C54 C55 1.384(5) . ?
C54 H54 0.9500 . ?
C55 C56 1.391(4) . ?
C55 H55 0.9500 . ?
C56 H56 0.9500 . ?
C61 C62 1.387(3) . ?
C61 C66 1.395(3) . ?
C62 C63 1.391(4) . ?
C62 H62 0.9500 . ?
C63 C64 1.379(4) . ?
C63 H63 0.9500 . ?
C64 C65 1.384(4) . ?
C64 H64 0.9500 . ?
C65 C66 1.385(3) . ?
C65 H65 0.9500 . ?
C66 H66 0.9500 . ?
C71 C76 1.388(4) . ?
C71 C72 1.392(3) . ?
C72 C73 1.395(4) . ?
C72 H72 0.9500 . ?
C73 C74 1.381(4) . ?
C73 H73 0.9500 . ?
C74 C75 1.380(4) . ?
C74 H74 0.9500 . ?
C75 C76 1.383(4) . ?
C75 H75 0.9500 . ?
C76 H76 0.9500 . ?
Cl1A C81A 1.7602 . ?
Cl2A C81A 1.7601 . ?
C81A H81A 1.0846 . ?
C81A H82A 1.0845 . ?
Cl1B C81B 1.7601 . ?
Cl2B C81B 1.7601 . ?
C81B H81B 1.0847 . ?
C81B H82B 1.0845 . ?

loop_
_geom_torsion_atom_site_label_1
_geom_torsion_atom_site_label_2
_geom_torsion_atom_site_label_3
_geom_torsion_atom_site_label_4
_geom_torsion
_geom_torsion_site_symmetry_1
_geom_torsion_site_symmetry_2
_geom_torsion_site_symmetry_3
_geom_torsion_site_symmetry_4
_geom_torsion_publ_flag
C11 N1 C1 O2 -171.4(2) . . . . ?
C21B N1 C1 O2 2.8(5) . . . . ?
C21A N1 C1 O2 7.6(4) . . . . ?
C11 N1 C1 C2 10.6(3) . . . . ?
C21B N1 C1 C2 -175.2(5) . . . . ?
C21A N1 C1 C2 -170.4(3) . . . . ?
O2 C1 C2 C3 -4.0(3) . . . . ?
N1 C1 C2 C3 173.89(19) . . . . ?
O2 C1 C2 C12 173.6(2) . . . . ?
N1 C1 C2 C12 -8.5(3) . . . . ?
C12 C2 C3 C4 0.3(3) . . . . ?
C1 C2 C3 C4 177.96(19) . . . . ?
C31 O3 C4 C3 13.3(3) . . . . ?
C31 O3 C4 C5 -167.27(18) . . . . ?
C2 C3 C4 O3 179.88(19) . . . . ?
C2 C3 C4 C5 0.5(3) . . . . ?
O3 C4 C5 C6 178.84(17) . . . . ?
C3 C4 C5 C6 -1.7(3) . . . . ?
O3 C4 C5 C7 0.4(3) . . . 3_666 ?
C3 C4 C5 C7 179.84(19) . . . 3_666 ?
C4 C5 C6 C12 2.3(3) . . . . ?
C7 C5 C6 C12 -179.20(18) 3_666 . . . ?
C4 C5 C6 C7 -176.05(19) . . . . ?
C7 C5 C6 C7 2.5(3) 3_666 . . . ?
C12 C6 C7 C8 -2.1(3) . . . . ?
C5 C6 C7 C8 176.3(2) . . . . ?
C12 C6 C7 C5 179.15(18) . . . 3_666 ?
C5 C6 C7 C5 -2.5(3) . . . 3_666 ?
C6 C7 C8 C9 3.6(3) . . . . ?
C5 C7 C8 C9 -177.7(2) 3_666 . . . ?
C7 C8 C9 C10 -1.7(4) . . . . ?
C8 C9 C10 C12 -1.8(3) . . . . ?
C8 C9 C10 C11 178.2(2) . . . . ?
C1 N1 C11 O1 175.4(2) . . . . ?
C21B N1 C11 O1 2.5(6) . . . . ?
C21A N1 C11 O1 -3.7(4) . . . . ?
C1 N1 C11 C10 -5.0(3) . . . . ?
C21B N1 C11 C10 -177.9(5) . . . . ?
C21A N1 C11 C10 175.9(3) . . . . ?
C9 C10 C11 O1 -3.7(3) . . . . ?
C12 C10 C11 O1 176.3(2) . . . . ?
C9 C10 C11 N1 176.7(2) . . . . ?
C12 C10 C11 N1 -3.3(3) . . . . ?
C3 C2 C12 C10 178.3(2) . . . . ?
C1 C2 C12 C10 0.7(3) . . . . ?
C3 C2 C12 C6 0.3(3) . . . . ?
C1 C2 C12 C6 -177.30(19) . . . . ?
C9 C10 C12 C2 -174.8(2) . . . . ?
C11 C10 C12 C2 5.2(3) . . . . ?
C9 C10 C12 C6 3.1(3) . . . . ?
C11 C10 C12 C6 -176.80(19) . . . . ?
C5 C6 C12 C2 -1.6(3) . . . . ?
C7 C6 C12 C2 176.78(19) . . . . ?
C5 C6 C12 C10 -179.56(19) . . . . ?
C7 C6 C12 C10 -1.2(3) . . . . ?
C1 N1 C21A C26A -67.9(5) . . . . ?
C11 N1 C21A C26A 111.2(4) . . . . ?
C1 N1 C21A C22A 58.4(5) . . . . ?
C11 N1 C21A C22A -122.6(3) . . . . ?
N1 C21A C22A C23A 177.5(5) . . . . ?
C26A C21A C22A C23A -57.2(7) . . . . ?
C21A C22A C23A C24A 53.2(6) . . . . ?
C22A C23A C24A C25A -53.8(10) . . . . ?
C23A C24A C25A C26A 55.6(15) . . . . ?
N1 C21A C26A C25A -175.5(9) . . . . ?
C22A C21A C26A C25A 58.9(11) . . . . ?
C24A C25A C26A C21A -56.9(15) . . . . ?
C1 N1 C21B C26B -113.8(7) . . . . ?
C11 N1 C21B C26B 59.9(9) . . . . ?
C1 N1 C21B C22B 121.5(6) . . . . ?
C11 N1 C21B C22B -64.8(9) . . . . ?
C26B C21B C22B C23B 55.8(12) . . . . ?
N1 C21B C22B C23B 179.3(7) . . . . ?
C21B C22B C23B C24B -51.7(13) . . . . ?
C22B C23B C24B C25B 53.0(17) . . . . ?
C23B C24B C25B C26B -55(2) . . . . ?
N1 C21B C26B C25B 179.8(14) . . . . ?
C22B C21B C26B C25B -58.2(17) . . . . ?
C24B C25B C26B C21B 57(2) . . . . ?
C4 O3 C31 C36 -107.6(2) . . . . ?
C4 O3 C31 C32 78.0(3) . . . . ?
C36 C31 C32 C33 3.3(3) . . . . ?
O3 C31 C32 C33 177.43(19) . . . . ?
C36 C31 C32 C38 -175.6(2) . . . . ?
O3 C31 C32 C38 -1.5(3) . . . . ?
C31 C32 C33 C34 -1.5(3) . . . . ?
C38 C32 C33 C34 177.4(2) . . . . ?
C32 C33 C34 C35 0.0(3) . . . . ?
C32 C33 C34 C37 -176.7(2) . . . . ?
C33 C34 C35 C36 -0.1(3) . . . . ?
C37 C34 C35 C36 176.5(2) . . . . ?
C32 C31 C36 C35 -3.5(3) . . . . ?
O3 C31 C36 C35 -177.68(19) . . . . ?
C32 C31 C36 C39 173.7(2) . . . . ?
O3 C31 C36 C39 -0.4(3) . . . . ?
C34 C35 C36 C31 1.8(3) . . . . ?
C34 C35 C36 C39 -175.3(2) . . . . ?
C33 C32 C38 C51 -118.8(2) . . . . ?
C31 C32 C38 C51 60.0(3) . . . . ?
C33 C32 C38 C41 8.0(3) . . . . ?
C31 C32 C38 C41 -173.2(2) . . . . ?
C31 C36 C39 C61 169.3(2) . . . . ?
C35 C36 C39 C61 -13.7(3) . . . . ?
C31 C36 C39 C71 -64.7(3) . . . . ?
C35 C36 C39 C71 112.4(2) . . . . ?
C32 C38 C41 C46 92.2(2) . . . . ?
C51 C38 C41 C46 -140.5(2) . . . . ?
C32 C38 C41 C42 -84.1(3) . . . . ?
C51 C38 C41 C42 43.2(3) . . . . ?
C46 C41 C42 C43 1.7(4) . . . . ?
C38 C41 C42 C43 178.0(2) . . . . ?
C41 C42 C43 C44 -0.8(4) . . . . ?
C42 C43 C44 C45 -0.6(4) . . . . ?
C43 C44 C45 C46 0.9(4) . . . . ?
C42 C41 C46 C45 -1.4(4) . . . . ?
C38 C41 C46 C45 -177.8(2) . . . . ?
C44 C45 C46 C41 0.1(4) . . . . ?
C32 C38 C51 C52 -149.1(2) . . . . ?
C41 C38 C51 C52 84.3(3) . . . . ?
C32 C38 C51 C56 32.2(3) . . . . ?
C41 C38 C51 C56 -94.5(3) . . . . ?
C56 C51 C52 C53 0.0(4) . . . . ?
C38 C51 C52 C53 -178.8(2) . . . . ?
C51 C52 C53 C54 1.1(4) . . . . ?
C52 C53 C54 C55 -1.2(5) . . . . ?
C53 C54 C55 C56 0.2(5) . . . . ?
C52 C51 C56 C55 -0.9(4) . . . . ?
C38 C51 C56 C55 177.8(2) . . . . ?
C54 C55 C56 C51 0.8(4) . . . . ?
C36 C39 C61 C62 -108.0(2) . . . . ?
C71 C39 C61 C62 125.2(2) . . . . ?
C36 C39 C61 C66 73.7(3) . . . . ?
C71 C39 C61 C66 -53.1(3) . . . . ?
C66 C61 C62 C63 0.0(3) . . . . ?
C39 C61 C62 C63 -178.4(2) . . . . ?
C61 C62 C63 C64 0.5(4) . . . . ?
C62 C63 C64 C65 -1.1(4) . . . . ?
C63 C64 C65 C66 1.2(4) . . . . ?
C64 C65 C66 C61 -0.7(4) . . . . ?
C62 C61 C66 C65 0.0(3) . . . . ?
C39 C61 C66 C65 178.4(2) . . . . ?
C36 C39 C71 C76 -25.0(3) . . . . ?
C61 C39 C71 C76 103.2(2) . . . . ?
C36 C39 C71 C72 156.2(2) . . . . ?
C61 C39 C71 C72 -75.6(3) . . . . ?
C76 C71 C72 C73 -0.5(4) . . . . ?
C39 C71 C72 C73 178.3(2) . . . . ?
C71 C72 C73 C74 1.3(4) . . . . ?
C72 C73 C74 C75 -1.1(4) . . . . ?
C73 C74 C75 C76 0.1(4) . . . . ?
C74 C75 C76 C71 0.7(4) . . . . ?
C72 C71 C76 C75 -0.5(3) . . . . ?
C39 C71 C76 C75 -179.2(2) . . . . ?
